data_4110608
loop_
_publ_author_name
'Sensuke Ogoshi'
'Kei-ichi Tonomori'
'Masa-aki Oka'
'Hideo Kurosawa'

_publ_section_title
;
 Reversible Carbon-Carbon Bond Formation between 1,3-Dienes and Aldehyde
 or Ketone on Nickel(0)
;
_journal_name_full 'Journal of the American Chemical Society'
_journal_page_first 7077
_journal_page_last 7086
_journal_paper_doi 10.1021/ja060580l
_journal_volume 128
_journal_year 2006
_chemical_formula_moiety 'C27 H49 O Ni P '
_chemical_formula_sum 'C27 H49 Ni O P'
_chemical_formula_weight 479.36
_space_group_IT_number 14
_symmetry_cell_setting monoclinic
_symmetry_Int_Tables_number 14
_symmetry_space_group_name_Hall '-P 2yn'
_symmetry_space_group_name_H-M 'P 1 21/n 1'
_cell_angle_alpha 90
_cell_angle_beta 70.2740(5)
_cell_angle_gamma 90
_cell_formula_units_Z 4
_cell_length_a 17.2320(5)
_cell_length_b 9.8036(2)
_cell_length_c 17.3024(5)
_cell_measurement_reflns_used 31441
_cell_measurement_temperature 273.1
_cell_measurement_theta_max 30.4
_cell_measurement_theta_min 1.3
_cell_volume 2751.46(13)
_computing_cell_refinement PROCESS-AUTO
_computing_data_collection PROCESS-AUTO
_computing_data_reduction CrystalStructure
_computing_publication_material 'CrystalStructure 3.6.0'
_computing_structure_refinement CRYSTALS
_computing_structure_solution SIR92
_diffrn_detector_area_resol_mean 10.00
_diffrn_measured_fraction_theta_full 0.9948
_diffrn_measured_fraction_theta_max 0.9948
_diffrn_measurement_device_type 'Rigaku RAXIS-RAPID'
_diffrn_measurement_method \w
_diffrn_radiation_type 'Mo K\a'
_diffrn_radiation_wavelength 0.7107
_diffrn_reflns_av_R_equivalents 0.103
_diffrn_reflns_limit_h_max 24
_diffrn_reflns_limit_h_min -24
_diffrn_reflns_limit_k_max 13
_diffrn_reflns_limit_k_min -12
_diffrn_reflns_limit_l_max 24
_diffrn_reflns_limit_l_min -24
_diffrn_reflns_number 31025
_diffrn_reflns_theta_full 30.39
_diffrn_reflns_theta_max 30.39
_exptl_absorpt_coefficient_mu 0.778
_exptl_absorpt_correction_type none
_exptl_crystal_colour brown
_exptl_crystal_density_diffrn 1.157
_exptl_crystal_description block
_exptl_crystal_F_000 1048.00
_exptl_crystal_size_max 0.80
_exptl_crystal_size_mid 0.35
_exptl_crystal_size_min 0.30
_refine_diff_density_max 0.53
_refine_diff_density_min -0.52
_refine_ls_extinction_method none
_refine_ls_goodness_of_fit_ref 5.905
_refine_ls_hydrogen_treatment refall
_refine_ls_number_parameters 320
_refine_ls_number_reflns 4073
_refine_ls_R_factor_gt 0.0890
_refine_ls_shift/su_max 0.0010
_refine_ls_structure_factor_coef F
_refine_ls_weighting_details 'w = 1.0'
_refine_ls_weighting_scheme unit
_refine_ls_wR_factor_ref 0.0970
_reflns_number_gt 4073
_reflns_number_total 8270
_reflns_threshold_expression F^2^>2.0\s(F^2^)
_cod_data_source_file ja060580lsi20060125_053935.cif
_cod_data_source_block '_tono518_2________________'
_cod_original_cell_volume 2751.5(1)
_cod_original_formula_sum 'C27 H49 O Ni P '
_cod_database_code 4110608

loop_
_symmetry_equiv_pos_site_id
_symmetry_equiv_pos_as_xyz
1 +X,+Y,+Z
2 1/2-X,1/2+Y,1/2-Z
3 -X,-Y,-Z
4 1/2+X,1/2-Y,1/2+Z

loop_
_atom_site_label
_atom_site_type_symbol
_atom_site_fract_x
_atom_site_fract_y
_atom_site_fract_z
_atom_site_U_iso_or_equiv
_atom_site_adp_type
_atom_site_occupancy
_atom_site_symmetry_multiplicity
_atom_site_calc_flag
_atom_site_refinement_flags
Ni(1) Ni 0.65590(6) 0.1369(1) 0.13762(6) 0.0470(3) Uani 1.00 1 d .
P(1) P 0.5312(1) 0.0988(2) 0.2233(1) 0.0400(5) Uani 1.00 1 d .
O(1) O 0.6356(3) 0.3054(7) 0.1014(4) 0.077(2) Uani 1.00 1 d .
C(1) C 0.7212(6) -0.020(1) 0.1551(7) 0.076(3) Uani 1.00 1 d .
C(2) C 0.7684(7) 0.088(2) 0.115(1) 0.122(5) Uani 1.00 1 d .
C(3) C 0.7664(6) 0.149(1) 0.0526(8) 0.092(4) Uani 1.00 1 d .
C(4) C 0.7804(5) 0.287(1) 0.0214(7) 0.079(3) Uani 1.00 1 d .
C(5) C 0.6988(6) 0.365(1) 0.0352(6) 0.071(3) Uani 1.00 1 d .
C(6) C 0.8082(7) 0.182(2) 0.1722(9) 0.131(6) Uani 1.00 1 d .
C(7) C 0.7570(7) 0.028(2) -0.0138(8) 0.144(6) Uani 1.00 1 d .
C(8) C 0.7079(7) 0.511(1) 0.0574(8) 0.110(5) Uani 1.00 1 d .
C(9) C 0.6730(7) 0.362(1) -0.0402(7) 0.115(5) Uani 1.00 1 d .
C(10) C 0.5175(4) 0.1731(7) 0.3252(4) 0.040(2) Uani 1.00 1 d .
C(11) C 0.5379(6) 0.3262(8) 0.3183(5) 0.061(3) Uani 1.00 1 d .
C(12) C 0.5261(6) 0.385(1) 0.4031(6) 0.071(3) Uani 1.00 1 d .
C(13) C 0.5758(6) 0.312(1) 0.4463(6) 0.072(3) Uani 1.00 1 d .
C(14) C 0.5548(6) 0.1621(9) 0.4538(5) 0.062(3) Uani 1.00 1 d .
C(15) C 0.5679(5) 0.1010(8) 0.3701(5) 0.053(2) Uani 1.00 1 d .
C(16) C 0.5006(5) -0.0815(8) 0.2454(5) 0.048(2) Uani 1.00 1 d .
C(17) C 0.4184(5) -0.1125(9) 0.3133(5) 0.062(3) Uani 1.00 1 d .
C(18) C 0.4115(6) -0.263(1) 0.3341(6) 0.075(3) Uani 1.00 1 d .
C(19) C 0.4213(7) -0.349(1) 0.2598(7) 0.084(4) Uani 1.00 1 d .
C(20) C 0.4991(7) -0.321(1) 0.1925(7) 0.086(4) Uani 1.00 1 d .
C(21) C 0.5086(6) -0.172(1) 0.1717(6) 0.075(3) Uani 1.00 1 d .
C(22) C 0.4558(5) 0.1905(9) 0.1883(4) 0.047(2) Uani 1.00 1 d .
C(23) C 0.3682(5) 0.207(1) 0.2467(5) 0.066(3) Uani 1.00 1 d .
C(24) C 0.3175(6) 0.303(1) 0.2129(6) 0.074(3) Uani 1.00 1 d .
C(25) C 0.3183(6) 0.257(1) 0.1309(7) 0.080(4) Uani 1.00 1 d .
C(26) C 0.4049(7) 0.241(1) 0.0720(6) 0.099(5) Uani 1.00 1 d .
C(27) C 0.4530(6) 0.146(1) 0.1061(5) 0.077(3) Uani 1.00 1 d .
H(1) H 0.6982 -0.0789 0.1247 0.088 Uiso 1.00 1 c R
H(2) H 0.7110 -0.0370 0.2118 0.088 Uiso 1.00 1 c R
H(3) H 0.8114 0.3340 0.0491 0.087 Uiso 1.00 1 c R
H(4) H 0.8108 0.2843 -0.0358 0.087 Uiso 1.00 1 c R
H(5) H 0.7841 0.1571 0.2284 0.162 Uiso 1.00 1 c R
H(6) H 0.8662 0.1699 0.1553 0.161 Uiso 1.00 1 c R
H(7) H 0.7960 0.2746 0.1654 0.161 Uiso 1.00 1 c R
H(8) H 0.7755 -0.0568 -0.0005 0.170 Uiso 1.00 1 c R
H(9) H 0.7011 0.0208 -0.0106 0.170 Uiso 1.00 1 c R
H(10) H 0.7899 0.0539 -0.0679 0.170 Uiso 1.00 1 c R
H(11) H 0.6943 0.5184 0.1152 0.121 Uiso 1.00 1 c R
H(12) H 0.6724 0.5684 0.0400 0.121 Uiso 1.00 1 c R
H(13) H 0.7635 0.5388 0.0312 0.121 Uiso 1.00 1 c R
H(14) H 0.6962 0.4369 -0.0748 0.133 Uiso 1.00 1 c R
H(15) H 0.6146 0.3659 -0.0235 0.133 Uiso 1.00 1 c R
H(16) H 0.6916 0.2790 -0.0692 0.133 Uiso 1.00 1 c R
H(17) H 0.4611 0.1639 0.3579 0.047 Uiso 1.00 1 c R
H(18) H 0.5032 0.3722 0.2942 0.073 Uiso 1.00 1 c R
H(19) H 0.5938 0.3378 0.2848 0.073 Uiso 1.00 1 c R
H(20) H 0.5407 0.4793 0.3977 0.083 Uiso 1.00 1 c R
H(21) H 0.4695 0.3764 0.4353 0.083 Uiso 1.00 1 c R
H(22) H 0.6326 0.3238 0.4156 0.087 Uiso 1.00 1 c R
H(23) H 0.5643 0.3502 0.4995 0.087 Uiso 1.00 1 c R
H(24) H 0.5892 0.1169 0.4785 0.076 Uiso 1.00 1 c R
H(25) H 0.4988 0.1506 0.4870 0.076 Uiso 1.00 1 c R
H(26) H 0.5528 0.0074 0.3762 0.063 Uiso 1.00 1 c R
H(27) H 0.6245 0.1090 0.3379 0.063 Uiso 1.00 1 c R
H(28) H 0.5407 -0.1177 0.2662 0.057 Uiso 1.00 1 c R
H(29) H 0.4149 -0.0610 0.3609 0.070 Uiso 1.00 1 c R
H(30) H 0.3747 -0.0871 0.2944 0.070 Uiso 1.00 1 c R
H(31) H 0.4544 -0.2866 0.3545 0.089 Uiso 1.00 1 c R
H(32) H 0.3597 -0.2808 0.3749 0.089 Uiso 1.00 1 c R
H(33) H 0.4186 -0.4432 0.2738 0.101 Uiso 1.00 1 c R
H(34) H 0.3772 -0.3274 0.2406 0.101 Uiso 1.00 1 c R
H(35) H 0.5015 -0.3727 0.1455 0.102 Uiso 1.00 1 c R
H(36) H 0.5432 -0.3462 0.2108 0.102 Uiso 1.00 1 c R
H(37) H 0.4662 -0.1464 0.1509 0.085 Uiso 1.00 1 c R
H(38) H 0.5608 -0.1558 0.1308 0.085 Uiso 1.00 1 c R
H(39) H 0.4760 0.2813 0.1784 0.057 Uiso 1.00 1 c R
H(40) H 0.3690 0.2399 0.2980 0.078 Uiso 1.00 1 c R
H(41) H 0.3431 0.1192 0.2541 0.078 Uiso 1.00 1 c R
H(42) H 0.2624 0.3076 0.2498 0.090 Uiso 1.00 1 c R
H(43) H 0.3420 0.3906 0.2070 0.090 Uiso 1.00 1 c R
H(44) H 0.2918 0.1702 0.1372 0.104 Uiso 1.00 1 c R
H(45) H 0.2889 0.3203 0.1100 0.104 Uiso 1.00 1 c R
H(46) H 0.4032 0.2083 0.0208 0.124 Uiso 1.00 1 c R
H(47) H 0.4310 0.3275 0.0643 0.124 Uiso 1.00 1 c R
H(48) H 0.5077 0.1376 0.0685 0.093 Uiso 1.00 1 c R
H(49) H 0.4271 0.0588 0.1138 0.093 Uiso 1.00 1 c R

loop_
_atom_site_aniso_label
_atom_site_aniso_U_11
_atom_site_aniso_U_22
_atom_site_aniso_U_33
_atom_site_aniso_U_12
_atom_site_aniso_U_13
_atom_site_aniso_U_23
Ni(1) 0.0360(4) 0.0515(6) 0.0454(5) 0.0047(5) -0.0030(4) 0.0019(5)
P(1) 0.0368(9) 0.045(1) 0.0356(9) 0.0011(8) -0.0087(7) 0.0003(8)
O(1) 0.042(3) 0.077(4) 0.087(5) 0.011(3) 0.010(3) 0.033(4)
C(1) 0.056(5) 0.075(7) 0.088(7) 0.017(5) -0.012(5) 0.008(6)
C(2) 0.054(6) 0.12(1) 0.15(1) 0.035(7) 0.019(7) 0.04(1)
C(3) 0.046(5) 0.095(9) 0.105(9) 0.017(6) 0.012(5) 0.031(8)
C(4) 0.046(5) 0.087(7) 0.085(7) -0.005(5) 0.004(5) 0.015(6)
C(5) 0.056(5) 0.058(6) 0.079(6) -0.007(5) 0.003(5) 0.020(5)
C(6) 0.071(8) 0.18(2) 0.15(1) 0.008(9) -0.051(8) -0.07(1)
C(7) 0.071(8) 0.25(2) 0.101(9) 0.04(1) -0.021(7) -0.10(1)
C(8) 0.086(8) 0.10(1) 0.12(1) -0.003(7) 0.001(7) 0.019(8)
C(9) 0.100(9) 0.14(1) 0.092(9) 0.021(9) -0.016(7) 0.041(9)
C(10) 0.037(3) 0.040(4) 0.041(4) -0.003(3) -0.011(3) -0.002(3)
C(11) 0.076(6) 0.046(5) 0.061(5) -0.000(4) -0.023(5) 0.004(4)
C(12) 0.083(7) 0.054(6) 0.070(6) -0.013(5) -0.017(5) -0.011(5)
C(13) 0.078(7) 0.078(7) 0.060(6) -0.018(5) -0.023(5) -0.008(5)
C(14) 0.075(6) 0.071(6) 0.045(4) -0.008(5) -0.027(4) 0.005(4)
C(15) 0.061(5) 0.052(5) 0.046(4) -0.001(4) -0.019(4) 0.002(4)
C(16) 0.047(4) 0.047(4) 0.047(4) -0.002(4) -0.012(3) -0.001(4)
C(17) 0.065(5) 0.053(5) 0.056(5) -0.018(4) -0.005(4) 0.005(4)
C(18) 0.074(7) 0.060(6) 0.089(7) -0.022(5) -0.026(6) 0.029(6)
C(19) 0.082(7) 0.042(5) 0.129(9) -0.007(5) -0.036(7) 0.001(6)
C(20) 0.102(8) 0.054(6) 0.099(8) 0.001(6) -0.030(7) -0.026(6)
C(21) 0.080(7) 0.070(7) 0.064(6) -0.019(5) -0.006(5) -0.017(5)
C(22) 0.049(4) 0.052(5) 0.042(4) 0.001(4) -0.016(3) 0.001(3)
C(23) 0.050(5) 0.092(7) 0.053(5) 0.014(5) -0.012(4) 0.008(5)
C(24) 0.058(5) 0.081(7) 0.088(7) 0.016(5) -0.028(5) 0.002(6)
C(25) 0.073(7) 0.092(8) 0.094(8) 0.002(6) -0.054(6) 0.015(7)
C(26) 0.098(9) 0.15(1) 0.060(6) 0.008(9) -0.046(6) 0.016(7)
C(27) 0.066(6) 0.121(9) 0.046(5) 0.011(6) -0.021(4) -0.003(6)

loop_
_atom_type_symbol
_atom_type_description
_atom_type_scat_dispersion_real
_atom_type_scat_dispersion_imag
_atom_type_scat_source
C C 0.003 0.002
;
International Tables for Crystallography
(1992, Vol. C, Tables 4.2.6.8 and 6.1.1.4)
;
H H 0.000 0.000
;
International Tables for Crystallography
(1992, Vol. C, Table 6.1.1.4)
;
O O 0.011 0.006
;
International Tables for Crystallography
(1992, Vol. C, Tables 4.2.6.8 and 6.1.1.4)
;
P P 0.102 0.094
;
International Tables for Crystallography
(1992, Vol. C, Tables 4.2.6.8 and 6.1.1.4)
;
Ni Ni 0.339 1.112
;
International Tables for Crystallography
(1992, Vol. C, Tables 4.2.6.8 and 6.1.1.4)
;

loop_
_geom_angle_atom_site_label_1
_geom_angle_atom_site_label_2
_geom_angle_atom_site_label_3
_geom_angle
O(1) Ni(1) P(1) 97.3(2)
C(1) Ni(1) P(1) 103.9(3)
C(2) Ni(1) P(1) 142.6(5)
C(3) Ni(1) P(1) 172.3(4)
Ni(1) P(1) C(10) 110.9(2)
Ni(1) P(1) C(16) 116.7(2)
Ni(1) P(1) C(22) 109.5(2)
C(1) Ni(1) O(1) 158.2(3)
C(2) Ni(1) O(1) 116.9(5)
C(3) Ni(1) O(1) 86.5(4)
Ni(1) O(1) C(5) 117.6(5)
Ni(1) C(1) C(2) 66.0(7)
C(2) Ni(1) C(1) 41.3(5)
C(3) Ni(1) C(1) 73.0(5)
Ni(1) C(2) C(1) 72.7(6)
Ni(1) C(2) C(3) 74.6(8)
C(3) Ni(1) C(2) 37.3(6)
Ni(1) C(2) C(6) 109.5(8)
Ni(1) C(3) C(2) 68.2(7)
Ni(1) C(3) C(4) 109.4(7)
Ni(1) C(3) C(7) 100.1(6)
C(16) P(1) C(10) 104.1(3)
C(22) P(1) C(10) 104.1(3)
P(1) C(10) C(11) 111.1(5)
P(1) C(10) C(15) 113.2(5)
C(22) P(1) C(16) 110.6(4)
P(1) C(16) C(17) 118.3(5)
P(1) C(16) C(21) 116.3(6)
P(1) C(22) C(23) 119.1(6)
P(1) C(22) C(27) 114.7(6)
O(1) C(5) C(4) 109.5(8)
O(1) C(5) C(8) 107.7(8)
O(1) C(5) C(9) 108.6(8)
C(1) C(2) C(3) 128(1)
C(1) C(2) C(6) 114(1)
C(2) C(3) C(4) 136(1)
C(6) C(2) C(3) 113(1)
C(2) C(3) C(7) 106(1)
C(3) C(4) C(5) 112.1(8)
C(7) C(3) C(4) 116(1)
C(4) C(5) C(8) 110.1(9)
C(4) C(5) C(9) 111.8(9)
C(9) C(5) C(8) 109(1)
C(15) C(10) C(11) 109.8(7)
C(10) C(11) C(12) 110.2(7)
C(10) C(15) C(14) 112.3(7)
C(11) C(12) C(13) 112.6(8)
C(12) C(13) C(14) 110.5(9)
C(13) C(14) C(15) 110.5(7)
C(21) C(16) C(17) 109.1(7)
C(16) C(17) C(18) 110.7(7)
C(16) C(21) C(20) 113.1(8)
C(17) C(18) C(19) 111.7(9)
C(18) C(19) C(20) 112.1(9)
C(19) C(20) C(21) 111.9(8)
C(27) C(22) C(23) 108.6(8)
C(22) C(23) C(24) 112.3(7)
C(22) C(27) C(26) 112.9(9)
C(23) C(24) C(25) 110.8(9)
C(24) C(25) C(26) 111(1)
C(25) C(26) C(27) 110.6(9)
Ni(1) C(1) H(1) 91.2346
Ni(1) C(1) H(2) 111.8724
P(1) C(10) H(17) 107.7835
P(1) C(16) H(28) 104.0249
P(1) C(22) H(39) 105.1155
H(1) C(1) C(2) 118.1739
H(2) C(1) C(2) 121.8195
H(2) C(1) H(1) 120.0048
C(2) C(6) H(5) 110.1843
C(2) C(6) H(7) 107.6153
C(2) C(6) H(6) 110.6021
C(3) C(4) H(3) 108.5813
C(3) C(4) H(4) 109.2924
C(3) C(7) H(8) 109.4611
C(3) C(7) H(9) 110.0914
C(3) C(7) H(10) 108.8565
H(3) C(4) C(5) 108.4021
H(4) C(4) C(5) 108.9899
H(4) C(4) H(3) 109.4588
C(5) C(8) H(11) 109.1703
C(5) C(8) H(12) 110.3118
C(5) C(8) H(13) 108.9178
C(5) C(9) H(14) 110.0667
C(5) C(9) H(15) 109.1186
C(5) C(9) H(16) 109.2223
H(7) C(6) H(5) 109.4707
H(6) C(6) H(5) 109.4706
H(7) C(6) H(6) 109.4678
H(9) C(7) H(8) 109.4757
H(10) C(7) H(8) 109.4667
H(10) C(7) H(9) 109.4735
H(12) C(8) H(11) 109.4737
H(13) C(8) H(11) 109.4798
H(13) C(8) H(12) 109.4706
H(15) C(9) H(14) 109.4706
H(16) C(9) H(14) 109.4774
H(16) C(9) H(15) 109.4699
C(10) C(11) H(19) 108.7593
H(17) C(10) C(11) 107.4269
C(10) C(11) H(18) 109.6598
C(10) C(15) H(27) 108.1153
H(17) C(10) C(15) 107.2950
C(10) C(15) H(26) 108.8447
H(19) C(11) C(12) 108.6726
H(18) C(11) C(12) 110.0556
C(11) C(12) H(20) 109.2506
C(11) C(12) H(21) 107.7800
H(19) C(11) H(18) 109.4672
H(20) C(12) C(13) 109.7075
H(21) C(12) C(13) 107.9873
C(12) C(13) H(22) 108.6487
C(12) C(13) H(23) 109.1842
H(21) C(12) H(20) 109.4550
H(22) C(13) C(14) 109.5961
C(13) C(14) H(24) 109.0965
C(13) C(14) H(25) 109.4538
H(23) C(13) C(14) 109.4060
H(23) C(13) H(22) 109.4678
C(14) C(15) H(27) 108.7616
C(14) C(15) H(26) 109.3321
H(24) C(14) C(15) 109.4070
H(25) C(14) C(15) 108.9288
H(25) C(14) H(24) 109.4577
H(27) C(15) H(26) 109.4629
H(28) C(16) C(17) 103.7767
C(16) C(17) H(29) 109.2458
C(16) C(17) H(30) 108.5120
H(28) C(16) C(21) 103.2900
C(16) C(21) H(38) 108.9983
C(16) C(21) H(37) 107.7025
H(29) C(17) C(18) 109.5524
H(30) C(17) C(18) 109.3421
C(17) C(18) H(31) 108.7886
C(17) C(18) H(32) 109.7948
H(30) C(17) H(29) 109.4567
H(31) C(18) C(19) 107.5647
H(32) C(18) C(19) 109.4961
C(18) C(19) H(34) 107.4308
C(18) C(19) H(33) 110.3375
H(32) C(18) H(31) 109.4604
H(34) C(19) C(20) 107.5546
C(19) C(20) H(35) 109.7657
C(19) C(20) H(36) 107.6134
H(33) C(19) C(20) 109.8651
H(34) C(19) H(33) 109.4620
C(20) C(21) H(38) 109.6134
C(20) C(21) H(37) 107.9430
H(35) C(20) C(21) 110.4081
H(36) C(20) C(21) 107.6471
H(36) C(20) H(35) 109.4576
H(38) C(21) H(37) 109.4589
H(39) C(22) C(23) 104.1566
C(22) C(23) H(40) 109.5185
C(22) C(23) H(41) 107.6062
H(39) C(22) C(27) 103.2915
C(22) C(27) H(48) 109.2878
C(22) C(27) H(49) 107.0662
H(40) C(23) C(24) 109.6337
H(41) C(23) C(24) 108.2923
C(23) C(24) H(42) 110.1206
C(23) C(24) H(43) 108.0320
H(41) C(23) H(40) 109.4637
H(42) C(24) C(25) 110.0987
H(43) C(24) C(25) 108.2352
C(24) C(25) H(44) 108.2230
C(24) C(25) H(45) 109.2049
H(43) C(24) H(42) 109.4589
H(44) C(25) C(26) 108.3513
C(25) C(26) H(46) 109.3153
C(25) C(26) H(47) 108.5663
H(45) C(25) C(26) 110.1082
H(45) C(25) H(44) 109.4502
C(26) C(27) H(48) 109.5823
C(26) C(27) H(49) 108.4407
H(46) C(26) C(27) 110.6821
H(47) C(26) C(27) 108.1969
H(47) C(26) H(46) 109.4583
H(49) C(27) H(48) 109.4659

loop_
_geom_bond_atom_site_label_1
_geom_bond_atom_site_label_2
_geom_bond_distance
Ni(1) P(1) 2.192(2)
Ni(1) O(1) 1.842(7)
Ni(1) C(1) 1.99(1)
Ni(1) C(2) 1.91(1)
Ni(1) C(3) 1.978(9)
P(1) C(10) 1.848(8)
P(1) C(16) 1.847(8)
P(1) C(22) 1.841(9)
O(1) C(5) 1.41(1)
C(1) C(2) 1.38(2)
C(2) C(3) 1.24(2)
C(2) C(6) 1.66(2)
C(3) C(4) 1.44(2)
C(3) C(7) 1.69(2)
C(4) C(5) 1.55(1)
C(5) C(8) 1.51(2)
C(5) C(9) 1.51(2)
C(10) C(11) 1.54(1)
C(10) C(15) 1.52(1)
C(11) C(12) 1.53(1)
C(12) C(13) 1.50(2)
C(13) C(14) 1.51(1)
C(14) C(15) 1.51(1)
C(16) C(17) 1.53(1)
C(16) C(21) 1.52(1)
C(17) C(18) 1.51(1)
C(18) C(19) 1.50(2)
C(19) C(20) 1.48(1)
C(20) C(21) 1.50(1)
C(22) C(23) 1.51(1)
C(22) C(27) 1.51(1)
C(23) C(24) 1.53(2)
C(24) C(25) 1.48(2)
C(25) C(26) 1.50(1)
C(26) C(27) 1.50(2)
C(1) H(1) 0.9500
C(1) H(2) 0.9500
C(4) H(3) 0.9500
C(4) H(4) 0.9500
C(6) H(5) 0.9500
C(6) H(6) 0.9501
C(6) H(7) 0.9500
C(7) H(8) 0.9500
C(7) H(9) 0.9499
C(7) H(10) 0.9500
C(8) H(11) 0.9501
C(8) H(12) 0.9501
C(8) H(13) 0.9499
C(9) H(14) 0.9500
C(9) H(15) 0.9500
C(9) H(16) 0.9500
C(10) H(17) 0.9499
C(11) H(18) 0.9500
C(11) H(19) 0.9500
C(12) H(20) 0.9500
C(12) H(21) 0.9499
C(13) H(22) 0.9500
C(13) H(23) 0.9500
C(14) H(24) 0.9500
C(14) H(25) 0.9499
C(15) H(26) 0.9500
C(15) H(27) 0.9500
C(16) H(28) 0.9499
C(17) H(29) 0.9500
C(17) H(30) 0.9500
C(18) H(31) 0.9500
C(18) H(32) 0.9500
C(19) H(33) 0.9500
C(19) H(34) 0.9501
C(20) H(35) 0.9500
C(20) H(36) 0.9500
C(21) H(37) 0.9501
C(21) H(38) 0.9499
C(22) H(39) 0.9500
C(23) H(40) 0.9500
C(23) H(41) 0.9500
C(24) H(42) 0.9500
C(24) H(43) 0.9500
C(25) H(44) 0.9500
C(25) H(45) 0.9500
C(26) H(46) 0.9501
C(26) H(47) 0.9500
C(27) H(48) 0.9500
C(27) H(49) 0.9500
H(1) C(1) 0.9500
H(13) C(8) 0.9499
H(23) C(13) 0.9500
H(26) C(15) 0.9500
H(42) C(24) 0.9500

loop_
_geom_contact_atom_site_label_1
_geom_contact_atom_site_label_2
_geom_contact_distance
_geom_contact_site_symmetry_2
Ni(1) C(4) 2.810(9) .
Ni(1) C(5) 2.79(1) .
Ni(1) C(6) 2.91(1) .
Ni(1) C(7) 2.82(1) .
Ni(1) C(10) 3.334(6) .
Ni(1) C(16) 3.444(7) .
Ni(1) C(22) 3.300(8) .
P(1) O(1) 3.037(6) .
P(1) C(1) 3.297(9) .
P(1) C(11) 2.796(9) .
P(1) C(15) 2.819(9) .
P(1) C(17) 2.907(8) .
P(1) C(21) 2.86(1) .
P(1) C(23) 2.898(9) .
P(1) C(27) 2.82(1) .
O(1) C(2) 3.19(2) .
O(1) C(3) 2.62(1) .
O(1) C(4) 2.42(1) .
O(1) C(7) 3.59(2) .
O(1) C(8) 2.36(1) .
O(1) C(9) 2.38(1) .
O(1) C(11) 3.56(1) .
O(1) C(22) 3.159(9) .
O(1) C(27) 3.49(1) .
C(1) C(3) 2.36(2) .
C(1) C(6) 2.56(2) .
C(1) C(7) 2.82(2) .
C(2) C(4) 2.49(2) .
C(2) C(5) 3.44(2) .
C(2) C(7) 2.37(2) .
C(3) C(5) 2.48(2) .
C(3) C(6) 2.43(2) .
C(3) C(9) 3.35(2) .
C(4) C(6) 2.99(2) .
C(4) C(7) 2.67(2) .
C(4) C(8) 2.50(2) .
C(4) C(9) 2.54(2) .
C(5) C(7) 3.47(2) .
C(8) C(9) 2.46(2) .
C(10) C(12) 2.51(1) .
C(10) C(13) 2.95(1) .
C(10) C(14) 2.52(1) .
C(10) C(16) 2.91(1) .
C(10) C(17) 3.32(1) .
C(10) C(22) 2.91(1) .
C(10) C(23) 3.31(1) .
C(11) C(13) 2.51(2) .
C(11) C(14) 2.94(1) .
C(11) C(15) 2.50(1) .
C(11) C(22) 3.31(1) .
C(12) C(14) 2.47(1) .
C(12) C(15) 2.89(1) .
C(13) C(15) 2.48(1) .
C(15) C(16) 3.30(1) .
C(16) C(18) 2.50(1) .
C(16) C(19) 2.93(1) .
C(16) C(20) 2.52(1) .
C(16) C(22) 3.03(1) .
C(16) C(27) 3.57(1) .
C(17) C(19) 2.49(1) .
C(17) C(20) 2.91(1) .
C(17) C(21) 2.49(1) .
C(17) C(23) 3.54(1) .
C(18) C(20) 2.47(1) .
C(18) C(21) 2.89(1) .
C(19) C(21) 2.47(1) .
C(21) C(27) 3.55(2) .
C(22) C(24) 2.53(1) .
C(22) C(25) 2.93(2) .
C(22) C(26) 2.50(2) .
C(23) C(25) 2.48(2) .
C(23) C(26) 2.89(1) .
C(23) C(27) 2.45(1) .
C(24) C(26) 2.47(1) .
C(24) C(27) 2.89(1) .
C(25) C(27) 2.47(1) .
Ni(1) H(1) 2.2246 .
Ni(1) H(2) 2.5054 .
Ni(1) H(3) 3.2377 .
Ni(1) H(4) 3.5789 .
Ni(1) H(5) 3.1190 .
Ni(1) H(7) 2.9429 .
Ni(1) H(8) 3.2002 .
Ni(1) H(9) 2.6709 .
Ni(1) H(19) 3.1088 .
Ni(1) H(27) 3.3329 .
Ni(1) H(28) 3.4840 .
Ni(1) H(38) 3.3267 .
Ni(1) H(39) 3.2606 .
Ni(1) H(48) 3.1644 .
P(1) H(1) 3.3036 .
P(1) H(2) 3.3160 .
P(1) H(17) 2.3218 .
P(1) H(18) 2.9195 .
P(1) H(19) 2.9268 .
P(1) H(26) 2.9345 .
P(1) H(27) 2.9473 .
P(1) H(28) 2.2725 .
P(1) H(29) 2.9858 .
P(1) H(30) 3.1402 .
P(1) H(37) 3.0897 .
P(1) H(38) 2.9146 .
P(1) H(39) 2.2815 .
P(1) H(40) 2.9927 .
P(1) H(41) 3.1082 .
P(1) H(48) 2.8649 .
P(1) H(49) 3.0420 .
O(1) H(3) 2.8677 .
O(1) H(4) 3.1553 .
O(1) H(7) 3.3196 .
O(1) H(9) 3.3681 .
O(1) H(11) 2.3671 .
O(1) H(12) 2.7791 .
O(1) H(13) 3.1243 .
O(1) H(14) 3.1460 .
O(1) H(15) 2.3848 .
O(1) H(16) 2.7918 .
O(1) H(18) 3.4083 .
O(1) H(19) 3.0234 .
O(1) H(39) 2.6298 .
O(1) H(48) 2.9551 .
C(1) H(5) 2.5955 .
C(1) H(6) 3.1194 .
C(1) H(7) 3.1951 .
C(1) H(8) 2.5589 .
C(1) H(9) 3.0289 .
C(1) H(22) 2.8460 64502
C(1) H(27) 3.2905 .
C(1) H(28) 3.2001 .
C(1) H(38) 3.2192 .
C(2) H(1) 2.0083 .
C(2) H(2) 2.0439 .
C(2) H(3) 2.6611 .
C(2) H(4) 3.1214 .
C(2) H(5) 2.1789 .
C(2) H(6) 2.1839 .
C(2) H(7) 2.1480 .
C(2) H(8) 2.4182 .
C(2) H(9) 2.8625 .
C(2) H(10) 3.0749 .
C(2) H(20) 3.3946 64502
C(2) H(22) 3.0487 64502
C(3) H(1) 2.6341 .
C(3) H(2) 3.1700 .
C(3) H(3) 1.9653 .
C(3) H(4) 1.9735 .
C(3) H(5) 3.1589 .
C(3) H(6) 2.8680 .
C(3) H(7) 2.5018 .
C(3) H(8) 2.1995 .
C(3) H(9) 2.2070 .
C(3) H(10) 2.1922 .
C(3) H(16) 3.0919 .
C(3) H(21) 3.4109 55404
C(4) H(6) 3.3437 .
C(4) H(7) 2.5973 .
C(4) H(8) 3.3930 .
C(4) H(9) 3.0794 .
C(4) H(10) 2.7291 .
C(4) H(11) 2.8943 .
C(4) H(12) 3.2850 .
C(4) H(13) 2.4881 .
C(4) H(14) 2.9451 .
C(4) H(15) 3.2982 .
C(4) H(16) 2.5347 .
C(4) H(17) 3.4618 55404
C(4) H(21) 3.4804 55404
C(5) H(3) 2.0564 .
C(5) H(4) 2.0634 .
C(5) H(7) 3.3472 .
C(5) H(9) 3.4626 .
C(5) H(11) 2.0286 .
C(5) H(12) 2.0418 .
C(5) H(13) 2.0256 .
C(5) H(14) 2.0451 .
C(5) H(15) 2.0341 .
C(5) H(16) 2.0353 .
C(6) H(1) 3.4418 .
C(6) H(2) 2.6650 .
C(6) H(2) 3.3600 65502
C(6) H(3) 2.5852 .
C(6) H(20) 3.1723 64502
C(6) H(27) 3.5516 .
C(7) H(1) 2.4975 .
C(7) H(3) 3.4234 .
C(7) H(4) 2.6568 .
C(7) H(16) 2.9925 .
C(7) H(21) 3.5882 55404
C(7) H(22) 3.5646 64502
C(7) H(32) 3.2302 54404
C(7) H(44) 3.2052 65503
C(8) H(3) 2.4594 .
C(8) H(4) 2.9601 .
C(8) H(14) 2.4730 .
C(8) H(15) 2.8460 .
C(8) H(16) 3.2374 .
C(8) H(24) 3.4950 65502
C(8) H(35) 3.5503 56501
C(8) H(36) 3.4600 56501
C(8) H(45) 3.3182 66503
C(9) H(3) 3.2611 .
C(9) H(4) 2.5176 .
C(9) H(9) 3.4387 .
C(9) H(10) 3.5684 .
C(9) H(11) 3.2242 .
C(9) H(12) 2.4549 .
C(9) H(13) 2.8765 .
C(9) H(45) 3.3293 66503
C(9) H(48) 3.5846 .
C(10) H(4) 3.5876 45504
C(10) H(18) 2.0607 .
C(10) H(19) 2.0501 .
C(10) H(20) 3.3295 .
C(10) H(21) 2.6879 .
C(10) H(22) 3.2646 .
C(10) H(24) 3.3294 .
C(10) H(25) 2.7173 .
C(10) H(26) 2.0375 .
C(10) H(27) 2.0289 .
C(10) H(28) 3.0084 .
C(10) H(29) 2.8352 .
C(10) H(39) 3.0517 .
C(10) H(40) 2.8309 .
C(11) H(17) 2.0342 .
C(11) H(20) 2.0462 .
C(11) H(21) 2.0288 .
C(11) H(22) 2.7118 .
C(11) H(23) 3.3241 .
C(11) H(25) 3.2569 .
C(11) H(26) 3.3184 .
C(11) H(27) 2.6869 .
C(11) H(33) 3.3154 56501
C(11) H(39) 2.9892 .
C(11) H(40) 3.1618 .
C(12) H(6) 3.3128 65502
C(12) H(17) 2.6792 .
C(12) H(18) 2.0556 .
C(12) H(19) 2.0394 .
C(12) H(22) 2.0124 .
C(12) H(23) 2.0187 .
C(12) H(24) 3.2833 .
C(12) H(25) 2.6779 .
C(12) H(27) 3.1944 .
C(13) H(8) 3.2734 65502
C(13) H(17) 3.2248 .
C(13) H(18) 3.3248 .
C(13) H(19) 2.7167 .
C(13) H(20) 2.0247 .
C(13) H(21) 2.0046 .
C(13) H(24) 2.0300 .
C(13) H(25) 2.0341 .
C(13) H(26) 3.2987 .
C(13) H(27) 2.6699 .
C(14) H(13) 3.4472 64502
C(14) H(17) 2.6785 .
C(14) H(19) 3.2622 .
C(14) H(20) 3.2910 .
C(14) H(21) 2.6444 .
C(14) H(22) 2.0358 .
C(14) H(23) 2.0336 .
C(14) H(26) 2.0341 .
C(14) H(27) 2.0274 .
C(15) H(2) 3.2950 .
C(15) H(17) 2.0191 .
C(15) H(18) 3.3207 .
C(15) H(19) 2.7064 .
C(15) H(21) 3.1851 .
C(15) H(22) 2.6875 .
C(15) H(23) 3.2991 .
C(15) H(24) 2.0350 .
C(15) H(25) 2.0294 .
C(15) H(28) 2.9356 .
C(15) H(29) 3.1281 .
C(16) H(1) 3.3409 .
C(16) H(2) 3.4999 .
C(16) H(17) 3.0233 .
C(16) H(26) 2.8400 .
C(16) H(27) 3.5942 .
C(16) H(29) 2.0538 .
C(16) H(30) 2.0452 .
C(16) H(31) 2.6880 .
C(16) H(32) 3.3253 .
C(16) H(34) 3.2331 .
C(16) H(35) 3.3347 .
C(16) H(36) 2.7079 .
C(16) H(37) 2.0219 .
C(16) H(38) 2.0370 .
C(16) H(41) 3.3137 .
C(16) H(49) 3.2607 .
C(17) H(17) 2.9771 .
C(17) H(26) 3.1039 .
C(17) H(28) 1.9878 .
C(17) H(31) 2.0259 .
C(17) H(32) 2.0375 .
C(17) H(33) 3.3131 .
C(17) H(34) 2.6692 .
C(17) H(36) 3.2310 .
C(17) H(37) 2.6697 .
C(17) H(38) 3.3075 .
C(17) H(40) 3.5900 .
C(17) H(41) 2.9648 .
C(17) H(45) 3.4279 54502
C(18) H(8) 3.5059 44504
C(18) H(28) 2.5669 .
C(18) H(29) 2.0348 .
C(18) H(30) 2.0323 .
C(18) H(33) 2.0386 .
C(18) H(34) 2.0048 .
C(18) H(35) 3.2872 .
C(18) H(36) 2.6649 .
C(18) H(37) 3.1976 .
C(18) H(44) 3.4331 54502
C(18) H(45) 3.3567 54502
C(19) H(18) 3.2207 54501
C(19) H(28) 3.0917 .
C(19) H(29) 3.3060 .
C(19) H(30) 2.6992 .
C(19) H(31) 2.0063 .
C(19) H(32) 2.0289 .
C(19) H(35) 2.0067 .
C(19) H(36) 1.9817 .
C(19) H(37) 2.6687 .
C(19) H(38) 3.2758 .
C(19) H(42) 3.5733 54502
C(19) H(43) 3.1702 54501
C(19) H(44) 3.5045 54502
C(20) H(11) 3.5437 54501
C(20) H(12) 3.4282 54501
C(20) H(18) 3.5015 54501
C(20) H(28) 2.5908 .
C(20) H(30) 3.2226 .
C(20) H(31) 2.6654 .
C(20) H(32) 3.2800 .
C(20) H(33) 2.0079 .
C(20) H(34) 1.9811 .
C(20) H(37) 2.0080 .
C(20) H(38) 2.0274 .
C(21) H(1) 3.2202 .
C(21) H(28) 1.9681 .
C(21) H(29) 3.3061 .
C(21) H(30) 2.6850 .
C(21) H(31) 3.1880 .
C(21) H(33) 3.2826 .
C(21) H(34) 2.6567 .
C(21) H(35) 2.0366 .
C(21) H(36) 2.0044 .
C(21) H(46) 3.1800 65503
C(21) H(48) 3.5198 .
C(21) H(49) 3.0041 .
C(22) H(17) 2.9773 .
C(22) H(18) 2.8645 .
C(22) H(30) 3.3160 .
C(22) H(37) 3.3587 .
C(22) H(40) 2.0391 .
C(22) H(41) 2.0167 .
C(22) H(42) 3.3411 .
C(22) H(43) 2.7155 .
C(22) H(44) 3.2397 .
C(22) H(46) 3.3199 .
C(22) H(47) 2.6841 .
C(22) H(48) 2.0279 .
C(22) H(49) 2.0017 .
C(23) H(4) 3.5549 45504
C(23) H(16) 3.5895 45504
C(23) H(17) 2.9180 .
C(23) H(18) 3.1638 .
C(23) H(29) 3.5365 .
C(23) H(30) 3.0078 .
C(23) H(39) 1.9749 .
C(23) H(42) 2.0592 .
C(23) H(43) 2.0347 .
C(23) H(44) 2.6713 .
C(23) H(45) 3.2999 .
C(23) H(47) 3.1976 .
C(23) H(48) 3.2765 .
C(23) H(49) 2.6161 .
C(24) H(14) 3.5587 66503
C(24) H(30) 3.5263 55502
C(24) H(33) 3.4050 56501
C(24) H(34) 3.4221 55502
C(24) H(39) 2.6006 .
C(24) H(40) 2.0535 .
C(24) H(41) 2.0378 .
C(24) H(44) 1.9973 .
C(24) H(45) 2.0087 .
C(24) H(46) 3.2816 .
C(24) H(47) 2.6645 .
C(24) H(49) 3.1681 .
C(25) H(9) 3.5071 65503
C(25) H(12) 3.3757 66503
C(25) H(14) 3.1943 66503
C(25) H(30) 3.4902 55502
C(25) H(32) 3.1227 55502
C(25) H(34) 3.4520 55502
C(25) H(39) 3.1035 .
C(25) H(40) 3.2947 .
C(25) H(41) 2.6752 .
C(25) H(42) 2.0190 .
C(25) H(43) 1.9975 .
C(25) H(46) 2.0278 .
C(25) H(47) 2.0190 .
C(25) H(48) 3.2861 .
C(25) H(49) 2.6427 .
C(26) H(9) 3.5139 65503
C(26) H(12) 3.2813 66503
C(26) H(38) 3.4576 65503
C(26) H(39) 2.5642 .
C(26) H(41) 3.1978 .
C(26) H(42) 3.2908 .
C(26) H(43) 2.6605 .
C(26) H(44) 2.0165 .
C(26) H(45) 2.0369 .
C(26) H(48) 2.0234 .
C(26) H(49) 2.0101 .
C(27) H(37) 2.9941 .
C(27) H(38) 3.5920 .
C(27) H(39) 1.9557 .
C(27) H(40) 3.2757 .
C(27) H(41) 2.6349 .
C(27) H(43) 3.1972 .
C(27) H(44) 2.6565 .
C(27) H(45) 3.2879 .
C(27) H(46) 2.0361 .
C(27) H(47) 2.0073 .
H(1) Ni(1) 2.2246 .
H(1) P(1) 3.3036 .
H(1) C(2) 2.0083 .
H(1) C(3) 2.6341 .
H(1) C(6) 3.4418 .
H(1) C(7) 2.4975 .
H(1) C(16) 3.3409 .
H(1) C(21) 3.2202 .
H(2) C(6) 3.3600 64502
H(4) C(10) 3.5876 55404
H(4) C(23) 3.5549 55404
H(6) C(12) 3.3128 64502
H(8) C(13) 3.2734 64502
H(8) C(18) 3.5059 54404
H(9) C(25) 3.5071 65503
H(9) C(26) 3.5139 65503
H(11) C(20) 3.5437 56501
H(12) C(20) 3.4282 56501
H(12) C(25) 3.3757 66503
H(12) C(26) 3.2813 66503
H(13) O(1) 3.1243 .
H(13) C(4) 2.4881 .
H(13) C(5) 2.0256 .
H(13) C(9) 2.8765 .
H(13) C(14) 3.4472 65502
H(14) C(24) 3.5587 66503
H(14) C(25) 3.1943 66503
H(16) C(23) 3.5895 55404
H(17) C(4) 3.4618 45504
H(18) C(19) 3.2207 56501
H(18) C(20) 3.5015 56501
H(20) C(2) 3.3946 65502
H(20) C(6) 3.1723 65502
H(21) C(3) 3.4109 45504
H(21) C(4) 3.4804 45504
H(21) C(7) 3.5882 45504
H(22) C(1) 2.8460 65502
H(22) C(2) 3.0487 65502
H(22) C(7) 3.5646 65502
H(23) C(11) 3.3241 .
H(23) C(12) 2.0187 .
H(23) C(14) 2.0336 .
H(23) C(15) 3.2991 .
H(24) C(8) 3.4950 64502
H(26) P(1) 2.9345 .
H(26) C(10) 2.0375 .
H(26) C(11) 3.3184 .
H(26) C(13) 3.2987 .
H(26) C(14) 2.0341 .
H(26) C(16) 2.8400 .
H(26) C(17) 3.1039 .
H(30) C(24) 3.5263 54502
H(30) C(25) 3.4902 54502
H(32) C(7) 3.2302 44504
H(32) C(25) 3.1227 54502
H(33) C(11) 3.3154 54501
H(33) C(24) 3.4050 54501
H(34) C(24) 3.4221 54502
H(34) C(25) 3.4520 54502
H(35) C(8) 3.5503 54501
H(36) C(8) 3.4600 54501
H(38) C(26) 3.4576 65503
H(42) C(19) 3.5733 55502
H(42) C(22) 3.3411 .
H(42) C(23) 2.0592 .
H(42) C(25) 2.0190 .
H(42) C(26) 3.2908 .
H(43) C(19) 3.1702 56501
H(44) C(7) 3.2052 65503
H(44) C(18) 3.4331 55502
H(44) C(19) 3.5045 55502
H(45) C(8) 3.3182 66503
H(45) C(9) 3.3293 66503
H(45) C(17) 3.4279 55502
H(45) C(18) 3.3567 55502
H(46) C(21) 3.1800 65503

loop_
_geom_torsion_atom_site_label_1
_geom_torsion_atom_site_label_2
_geom_torsion_atom_site_label_3
_geom_torsion_atom_site_label_4
_geom_torsion
O(1) Ni(1) P(1) C(10) -86.8(3)
O(1) Ni(1) P(1) C(16) 154.2(3)
O(1) Ni(1) P(1) C(22) 27.6(3)
C(1) Ni(1) P(1) C(10) 88.2(3)
C(1) Ni(1) P(1) C(16) -30.8(3)
C(1) Ni(1) P(1) C(22) -157.5(3)
C(2) Ni(1) P(1) C(10) 69.9(3)
C(2) Ni(1) P(1) C(16) -49.1(4)
C(2) Ni(1) P(1) C(22) -175.7(3)
P(1) Ni(1) O(1) C(5) -172.2(7)
C(1) Ni(1) O(1) C(5) 21(1)
C(2) Ni(1) O(1) C(5) 23.4(8)
C(3) Ni(1) O(1) C(5) 1.0(7)
P(1) Ni(1) C(1) C(2) -163.3(8)
O(1) Ni(1) C(1) C(2) 3(1)
C(3) Ni(1) C(1) C(2) 24.1(8)
P(1) Ni(1) C(2) C(1) 27(1)
P(1) Ni(1) C(2) C(3) 167.2(6)
P(1) Ni(1) C(2) C(6) -83(1)
O(1) Ni(1) C(2) C(1) -178.7(6)
O(1) Ni(1) C(2) C(3) -38(1)
O(1) Ni(1) C(2) C(6) 70(1)
C(1) Ni(1) C(2) C(3) 139(1)
C(1) Ni(1) C(2) C(6) -110(1)
C(3) Ni(1) C(2) C(1) -139(1)
C(3) Ni(1) C(2) C(6) 109(1)
O(1) Ni(1) C(3) C(2) 145(1)
O(1) Ni(1) C(3) C(4) 12.7(9)
O(1) Ni(1) C(3) C(7) -109.8(8)
C(1) Ni(1) C(3) C(2) -26.4(9)
C(1) Ni(1) C(3) C(4) -159(1)
C(1) Ni(1) C(3) C(7) 77.8(7)
C(2) Ni(1) C(3) C(4) -133(1)
C(2) Ni(1) C(3) C(7) 104.2(9)
Ni(1) P(1) C(10) C(11) 55.5(6)
Ni(1) P(1) C(10) C(15) -68.5(5)
C(16) P(1) C(10) C(11) -178.1(5)
C(16) P(1) C(10) C(15) 57.8(5)
C(22) P(1) C(10) C(11) -62.2(6)
C(22) P(1) C(10) C(15) 173.8(4)
Ni(1) P(1) C(16) C(17) 172.1(6)
Ni(1) P(1) C(16) C(21) -55.1(8)
C(10) P(1) C(16) C(17) 49.5(8)
C(10) P(1) C(16) C(21) -177.7(6)
C(22) P(1) C(16) C(17) -61.8(7)
C(22) P(1) C(16) C(21) 71.0(7)
Ni(1) P(1) C(22) C(23) -166.1(6)
Ni(1) P(1) C(22) C(27) 62.8(7)
C(10) P(1) C(22) C(23) -47.4(7)
C(10) P(1) C(22) C(27) -178.6(6)
C(16) P(1) C(22) C(23) 63.9(7)
C(16) P(1) C(22) C(27) -67.3(6)
Ni(1) O(1) C(5) C(4) -13(1)
Ni(1) O(1) C(5) C(8) -133.2(9)
Ni(1) O(1) C(5) C(9) 108.8(9)
Ni(1) C(1) C(2) C(3) -52(1)
Ni(1) C(1) C(2) C(6) 103(1)
Ni(1) C(2) C(3) C(4) 95(1)
Ni(1) C(2) C(3) C(7) -94.3(9)
C(1) C(2) C(3) Ni(1) 51(1)
C(1) C(2) C(3) C(4) 147(1)
C(1) C(2) C(3) C(7) -42(1)
C(6) C(2) C(3) Ni(1) -105.0(9)
C(6) C(2) C(3) C(4) -9(1)
C(6) C(2) C(3) C(7) 160.7(8)
Ni(1) C(3) C(4) C(5) -22(1)
C(2) C(3) C(4) C(5) -100(1)
C(7) C(3) C(4) C(5) 89(1)
C(3) C(4) C(5) O(1) 23(1)
C(3) C(4) C(5) C(8) 141(1)
C(3) C(4) C(5) C(9) -96(1)
P(1) C(10) C(11) C(12) 179.9(5)
C(15) C(10) C(11) C(12) -54.1(9)
P(1) C(10) C(15) C(14) -179.2(6)
C(11) C(10) C(15) C(14) 56.1(8)
C(10) C(11) C(12) C(13) 55(1)
C(11) C(12) C(13) C(14) -56.9(9)
C(12) C(13) C(14) C(15) 56(1)
C(13) C(14) C(15) C(10) -57(1)
P(1) C(16) C(17) C(18) -168.8(8)
C(21) C(16) C(17) C(18) 55(1)
P(1) C(16) C(21) C(20) 168.5(8)
C(17) C(16) C(21) C(20) -54(1)
C(16) C(17) C(18) C(19) -56(1)
C(17) C(18) C(19) C(20) 55(1)
C(18) C(19) C(20) C(21) -53(1)
C(19) C(20) C(21) C(16) 54(1)
P(1) C(22) C(23) C(24) 171.5(8)
C(27) C(22) C(23) C(24) -54(1)
P(1) C(22) C(27) C(26) -167.8(7)
C(23) C(22) C(27) C(26) 56(1)
C(22) C(23) C(24) C(25) 55(1)
C(23) C(24) C(25) C(26) -55(1)
C(24) C(25) C(26) C(27) 55(1)
C(25) C(26) C(27) C(22) -57(1)
